data_7051635
loop_
_publ_author_name
'Wang, Leyong'
'Chambron, Jean-Claude'
'Espinosa, Enrique'

_publ_section_title
;
 Versatility and dynamics of the copper(i) coordination sphere in
 sterically hindering tris(pyrazolyl)methane-incorporating
 macrobicycles
;
_journal_issue 2
_journal_name_full 'New Journal of Chemistry'
_journal_page_first 327
_journal_paper_doi 10.1039/b816275a
_journal_volume 33
_journal_year 2009
_chemical_formula_moiety 'C40 H36 Cu F6 N6 O P S3,0.333(C3 H6 O),0.111(H2 O)'
_chemical_formula_sum 'C41 H38.222 Cu F6 N6 O1.444 P S3'
_chemical_formula_weight 942.80
_chemical_name_systematic
;
?
;
_space_group_IT_number 148
_symmetry_cell_setting trigonal
_symmetry_space_group_name_Hall '-R 3'
_symmetry_space_group_name_H-M 'R -3 :H'
_atom_sites_solution_hydrogens geom
_atom_sites_solution_primary direct
_atom_sites_solution_secondary difmap
_audit_creation_method SHELXL-97
_cell_angle_alpha 90.00
_cell_angle_beta 90.00
_cell_angle_gamma 120.00
_cell_formula_units_Z 18
_cell_length_a 38.012(1)
_cell_length_b 38.012(1)
_cell_length_c 15.523(1)
_cell_measurement_reflns_used 22671
_cell_measurement_temperature 115(2)
_cell_measurement_theta_max 26.0
_cell_measurement_theta_min 2.59
_cell_volume 19424.4(14)
_computing_structure_refinement 'SHELXL-97 (Sheldrick, 1997)'
_diffrn_ambient_temperature 115(2)
_diffrn_measured_fraction_theta_full 0.972
_diffrn_measured_fraction_theta_max 0.972
_diffrn_measurement_device '95mm CCD camera on \k-goniostat'
_diffrn_measurement_device_type KappaCCD
_diffrn_measurement_method CCD
_diffrn_orient_matrix_type 'by Nonius Collect from scalepack cell'
_diffrn_radiation_monochromator graphite
_diffrn_radiation_source 'fine-focus sealed tube'
_diffrn_radiation_type MoK\a
_diffrn_radiation_wavelength 0.71069
_diffrn_reflns_av_R_equivalents 0.0603
_diffrn_reflns_av_sigmaI/netI 0.0671
_diffrn_reflns_limit_h_max 46
_diffrn_reflns_limit_h_min -36
_diffrn_reflns_limit_k_max 37
_diffrn_reflns_limit_k_min -42
_diffrn_reflns_limit_l_max 18
_diffrn_reflns_limit_l_min -18
_diffrn_reflns_number 22671
_diffrn_reflns_theta_full 26.0
_diffrn_reflns_theta_max 26.0
_diffrn_reflns_theta_min 2.59
_exptl_absorpt_coefficient_mu 0.756
_exptl_absorpt_correction_type none
_exptl_crystal_colour Colourless
_exptl_crystal_density_diffrn 1.451
_exptl_crystal_density_method 'not measured'
_exptl_crystal_description Prism
_exptl_crystal_F_000 8708
_exptl_crystal_size_max 0.30
_exptl_crystal_size_mid 0.12
_exptl_crystal_size_min 0.10
_refine_diff_density_max 0.900
_refine_diff_density_min -0.539
_refine_diff_density_rms 0.076
_refine_ls_extinction_method none
_refine_ls_goodness_of_fit_ref 1.019
_refine_ls_hydrogen_treatment mixed
_refine_ls_matrix_type full
_refine_ls_number_parameters 677
_refine_ls_number_reflns 8302
_refine_ls_number_restraints 201
_refine_ls_restrained_S_all 1.013
_refine_ls_R_factor_all 0.0876
_refine_ls_R_factor_gt 0.0520
_refine_ls_shift/su_max 0.001
_refine_ls_shift/su_mean 0.000
_refine_ls_structure_factor_coef Fsqd
_refine_ls_weighting_details 'calc w=1/[\s^2^(Fo^2^)+(0.0633P)^2^+63.2790P] where P=(Fo^2^+2Fc^2^)/3'
_refine_ls_weighting_scheme calc
_refine_ls_wR_factor_gt 0.1219
_refine_ls_wR_factor_ref 0.1393
_reflns_number_gt 5780
_reflns_number_total 8302
_reflns_threshold_expression >2sigma(I)
_cod_data_source_file b816275a.txt
_cod_data_source_block jcc061
_cod_depositor_comments
;
The following automatic conversions were performed:
'_symmetry_cell_setting' value 'Trigonal' changed to 'trigonal' according
to '/home/saulius/struct/CIF-dictionaries/cif_core.dic' dictionary named
'cif_core.dic' version 2.4.1 from
2010-06-29.

'_exptl_absorpt_correction_type' value 'None' changed to
'none' according to '/home/saulius/struct/CIF-dictionaries/cif_core.dic'
dictionary named 'cif_core.dic' version 2.4.1 from 2010-06-29.

Automatic conversion script
Id: cif_fix_enum 1527 2010-12-29 10:47:43Z saulius 
;
_cod_original_sg_symbol_H-M 'R -3'
_cod_database_code 7051635

loop_
_symmetry_equiv_pos_as_xyz
'x, y, z'
'-y, x-y, z'
'-x+y, -x, z'
'x+2/3, y+1/3, z+1/3'
'-y+2/3, x-y+1/3, z+1/3'
'-x+y+2/3, -x+1/3, z+1/3'
'x+1/3, y+2/3, z+2/3'
'-y+1/3, x-y+2/3, z+2/3'
'-x+y+1/3, -x+2/3, z+2/3'
'-x, -y, -z'
'y, -x+y, -z'
'x-y, x, -z'
'-x+2/3, -y+1/3, -z+1/3'
'y+2/3, -x+y+1/3, -z+1/3'
'x-y+2/3, x+1/3, -z+1/3'
'-x+1/3, -y+2/3, -z+2/3'
'y+1/3, -x+y+2/3, -z+2/3'
'x-y+1/3, x+2/3, -z+2/3'

loop_
_atom_site_label
_atom_site_type_symbol
_atom_site_fract_x
_atom_site_fract_y
_atom_site_fract_z
_atom_site_U_iso_or_equiv
_atom_site_adp_type
_atom_site_occupancy
_atom_site_symmetry_multiplicity
_atom_site_calc_flag
_atom_site_refinement_flags
_atom_site_disorder_assembly
_atom_site_disorder_group
Cu1 Cu 0.247246(12) 0.007668(13) 0.60735(3) 0.02597(13) Uani 1 1 d . . .
O1 O 0.21152(8) -0.00871(8) 0.49203(16) 0.0374(6) Uani 1 1 d D . .
H11 H 0.2128(10) 0.0003(11) 0.4333(11) 0.049 Uiso 1 1 d D . .
H12 H 0.1849(5) -0.0200(11) 0.5168(19) 0.049 Uiso 1 1 d D . .
C1 C 0.16371(10) -0.04687(11) 0.7328(2) 0.0296(8) Uani 1 1 d . . .
H1 H 0.1507 -0.0581 0.7898 0.038 Uiso 1 1 calc R . .
N1A N 0.18843(8) -0.06520(8) 0.71472(17) 0.0259(6) Uani 1 1 d . . .
N2A N 0.21656(8) -0.05276(8) 0.64990(18) 0.0254(6) Uani 1 1 d . . .
C2A C 0.18601(11) -0.09705(11) 0.7582(2) 0.0313(8) Uani 1 1 d . . .
H2A H 0.1685 -0.1106 0.8054 0.041 Uiso 1 1 calc R . .
C3A C 0.21312(11) -0.10637(11) 0.7222(2) 0.0327(9) Uani 1 1 d . . .
H3A H 0.2185 -0.1273 0.7391 0.043 Uiso 1 1 calc R . .
C4A C 0.23139(10) -0.07841(10) 0.6548(2) 0.0259(8) Uani 1 1 d . . .
C5A C 0.26335(10) -0.07450(10) 0.5961(2) 0.0270(8) Uani 1 1 d . . .
C6A C 0.29215(11) -0.08452(11) 0.6259(2) 0.0310(8) Uani 1 1 d . . .
H6A H 0.2899 -0.0952 0.6823 0.040 Uiso 1 1 calc R . .
C7A C 0.32392(11) -0.07877(11) 0.5724(2) 0.0338(9) Uani 1 1 d . . .
H7A H 0.3435 -0.0855 0.5924 0.044 Uiso 1 1 calc R . .
C8A C 0.32722(11) -0.06349(11) 0.4908(2) 0.0319(8) Uani 1 1 d . . .
H8A H 0.3494 -0.0592 0.4553 0.041 Uiso 1 1 calc R . .
C9A C 0.26620(10) -0.06022(10) 0.5127(2) 0.0253(8) Uani 1 1 d . . .
H9A H 0.2461 -0.0545 0.4919 0.033 Uiso 1 1 calc R . .
C10A C 0.29828(11) -0.05407(10) 0.4591(2) 0.0277(8) Uani 1 1 d . . .
C11A C 0.30366(11) -0.03370(11) 0.3733(2) 0.0288(8) Uani 1 1 d . . .
H11A H 0.3330 -0.0151 0.3627 0.037 Uiso 1 1 calc R . .
H11B H 0.2901 -0.0173 0.3745 0.037 Uiso 1 1 calc R . .
S12A S 0.28275(3) -0.07019(3) 0.28592(6) 0.0260(2) Uani 1 1 d . . .
C13A C 0.29163(11) -0.03546(11) 0.1960(2) 0.0302(8) Uani 1 1 d . . .
H13A H 0.3214 -0.0183 0.1883 0.039 Uiso 1 1 calc R . .
H13B H 0.2807 -0.0520 0.1431 0.039 Uiso 1 1 calc R . .
N1B N 0.13033(8) -0.05937(9) 0.67273(19) 0.0318(7) Uani 1 1 d . . .
N2B N 0.13413(9) -0.05166(9) 0.58629(18) 0.0305(7) Uani 1 1 d . . .
C2B C 0.09061(11) -0.08008(12) 0.6974(3) 0.0398(10) Uani 1 1 d . . .
H2B H 0.0807 -0.0885 0.7542 0.052 Uiso 1 1 calc R . .
C3B C 0.06803(12) -0.08638(13) 0.6260(3) 0.0429(10) Uani 1 1 d . . .
H3B H 0.0392 -0.1002 0.6225 0.056 Uiso 1 1 calc R . .
C4B C 0.09563(11) -0.06839(11) 0.5579(2) 0.0329(9) Uani 1 1 d . A .
C5B C 0.08567(11) -0.06704(12) 0.4670(2) 0.0355(9) Uani 1 1 d D . .
C9B C 0.11388(11) -0.05737(11) 0.4006(2) 0.0344(9) Uani 1 1 d D A .
H9B H 0.1407 -0.0510 0.4147 0.045 Uiso 1 1 calc R . .
C10B C 0.10421(12) -0.05672(12) 0.3158(2) 0.0386(9) Uani 1 1 d D . .
C11B C 0.13532(12) -0.04739(12) 0.2450(3) 0.0390(9) Uani 1 1 d . A .
H11C H 0.1250 -0.0705 0.2044 0.051 Uiso 1 1 calc R . .
H11D H 0.1609 -0.0436 0.2706 0.051 Uiso 1 1 calc R . .
S12B S 0.14532(3) -0.00207(3) 0.18780(8) 0.0459(3) Uani 1 1 d . . .
C13B C 0.18472(12) 0.00113(13) 0.1163(3) 0.0422(10) Uani 1 1 d . A .
H13C H 0.1741 -0.0248 0.0847 0.055 Uiso 1 1 calc R . .
H13D H 0.1914 0.0228 0.0734 0.055 Uiso 1 1 calc R . .
C6B C 0.0455(2) -0.0797(3) 0.4441(6) 0.041(2) Uani 0.70 1 d PDU A 1
H6B H 0.0254 -0.0874 0.4877 0.053 Uiso 0.70 1 calc PR A 1
C7B C 0.0346(3) -0.0811(2) 0.3582(6) 0.045(2) Uani 0.70 1 d PD A 1
H7B H 0.0072 -0.0900 0.3435 0.058 Uiso 0.70 1 calc PR A 1
C8B C 0.0632(4) -0.0699(3) 0.2946(8) 0.039(2) Uani 0.70 1 d PD A 1
H8B H 0.0555 -0.0708 0.2361 0.050 Uiso 0.70 1 calc PR A 1
C6E C 0.0484(4) -0.0695(5) 0.4489(12) 0.054(7) Uani 0.30 1 d PDU A 2
H6E H 0.0296 -0.0740 0.4937 0.070 Uiso 0.30 1 calc PR A 2
C7E C 0.0397(6) -0.0654(5) 0.3646(12) 0.041(5) Uani 0.30 1 d PDU A 2
H7E H 0.0143 -0.0677 0.3509 0.053 Uiso 0.30 1 calc PR A 2
C8E C 0.0675(10) -0.0579(8) 0.300(2) 0.043(7) Uani 0.30 1 d PDU A 2
H8E H 0.0614 -0.0535 0.2429 0.055 Uiso 0.30 1 calc PR A 2
N1C N 0.18743(8) -0.00353(9) 0.74510(18) 0.0275(7) Uani 1 1 d . . .
N2C N 0.21063(9) 0.02264(9) 0.68225(18) 0.0285(7) Uani 1 1 d . . .
C2C C 0.18602(12) 0.01621(12) 0.8165(2) 0.0343(9) Uani 1 1 d . . .
H2C H 0.1715 0.0042 0.8680 0.045 Uiso 1 1 calc R . .
C3C C 0.20953(13) 0.05667(12) 0.7999(2) 0.0398(10) Uani 1 1 d . . .
H3C H 0.2150 0.0784 0.8380 0.052 Uiso 1 1 calc R . .
C4C C 0.22393(11) 0.05985(11) 0.7157(2) 0.0323(8) Uani 1 1 d . . .
C5C C 0.2513(3) 0.0981(4) 0.6712(6) 0.028(2) Uani 0.60 1 d PDU A 1
C6C C 0.2728(3) 0.1352(3) 0.7131(6) 0.038(2) Uani 0.60 1 d PDU A 1
H6C H 0.2707 0.1364 0.7739 0.050 Uiso 0.60 1 calc PR A 1
C7C C 0.2970(3) 0.1702(3) 0.6681(6) 0.049(2) Uani 0.60 1 d PDU A 1
H7C H 0.3107 0.1955 0.6977 0.063 Uiso 0.60 1 calc PR A 1
C8C C 0.3015(3) 0.1689(2) 0.5797(6) 0.0423(18) Uani 0.60 1 d PDU A 1
H8C H 0.3187 0.1932 0.5490 0.055 Uiso 0.60 1 calc PR A 1
C9C C 0.2553(3) 0.0975(3) 0.5816(6) 0.035(2) Uani 0.60 1 d PDU A 1
H9C H 0.2399 0.0726 0.5515 0.045 Uiso 0.60 1 calc PR A 1
C10C C 0.2810(2) 0.1323(3) 0.5358(5) 0.0340(16) Uani 0.60 1 d PDU A 1
C11C C 0.2864(3) 0.1312(2) 0.4386(5) 0.0395(16) Uani 0.60 1 d PU A 1
H11E H 0.3133 0.1539 0.4216 0.051 Uiso 0.60 1 calc PR A 1
H11F H 0.2654 0.1347 0.4085 0.051 Uiso 0.60 1 calc PR A 1
S12C S 0.28221(6) 0.08359(5) 0.40674(11) 0.0354(4) Uani 0.60 1 d PU A 1
C13C C 0.2997(3) 0.0942(3) 0.2965(7) 0.034(2) Uani 0.60 1 d PU A 1
H13E H 0.2923 0.1135 0.2712 0.045 Uiso 0.60 1 calc PR A 1
H13F H 0.3296 0.1070 0.2952 0.045 Uiso 0.60 1 calc PR A 1
C5D C 0.2443(5) 0.0934(6) 0.6524(12) 0.030(3) Uani 0.40 1 d PDU A 2
C6D C 0.2636(4) 0.1320(5) 0.6875(9) 0.037(3) Uani 0.40 1 d PDU A 2
H6D H 0.2629 0.1356 0.7479 0.048 Uiso 0.40 1 calc PR A 2
C7D C 0.2844(4) 0.1661(4) 0.6327(10) 0.040(3) Uani 0.40 1 d PDU A 2
H7D H 0.2971 0.1929 0.6550 0.051 Uiso 0.40 1 calc PR A 2
C8D C 0.2855(4) 0.1588(5) 0.5445(8) 0.044(3) Uani 0.40 1 d PDU A 2
H8D H 0.3007 0.1812 0.5071 0.057 Uiso 0.40 1 calc PR A 2
C9D C 0.2443(4) 0.0876(4) 0.5658(10) 0.030(2) Uani 0.40 1 d PDU A 2
H9D H 0.2298 0.0609 0.5431 0.039 Uiso 0.40 1 calc PR A 2
C10D C 0.2653(3) 0.1203(4) 0.5103(7) 0.032(2) Uani 0.40 1 d PDU A 2
C11D C 0.2675(3) 0.1124(4) 0.4151(7) 0.037(2) Uani 0.40 1 d PU A 2
H11G H 0.2714 0.1359 0.3804 0.048 Uiso 0.40 1 calc PR A 2
H11H H 0.2421 0.0880 0.3962 0.048 Uiso 0.40 1 calc PR A 2
S12D S 0.31056(11) 0.10454(11) 0.40175(18) 0.0477(7) Uani 0.40 1 d PU A 2
C13D C 0.3133(4) 0.1008(5) 0.2860(11) 0.032(3) Uani 0.40 1 d PU A 2
H13G H 0.3084 0.1216 0.2590 0.041 Uiso 0.40 1 calc PR A 2
H13H H 0.3412 0.1073 0.2705 0.041 Uiso 0.40 1 calc PR A 2
C14 C 0.27396(11) -0.00773(11) 0.2024(2) 0.0301(8) Uani 1 1 d . . .
C15 C 0.23723(11) -0.01755(11) 0.1639(2) 0.0318(8) Uani 1 1 d . A .
H15 H 0.2215 -0.0434 0.1375 0.041 Uiso 1 1 calc R . .
C16 C 0.22306(11) 0.00988(11) 0.1634(2) 0.0325(9) Uani 1 1 d . . .
C17 C 0.24535(12) 0.04673(11) 0.2060(2) 0.0338(9) Uani 1 1 d . A .
H17 H 0.2352 0.0651 0.2079 0.044 Uiso 1 1 calc R . .
C18 C 0.28186(12) 0.05734(11) 0.2456(2) 0.0350(9) Uani 1 1 d . . .
C19 C 0.29630(11) 0.02990(11) 0.2425(2) 0.0320(8) Uani 1 1 d . A .
H19 H 0.3217 0.0371 0.2681 0.042 Uiso 1 1 calc R . .
P1 P 0.12697(3) -0.10807(4) 0.97827(7) 0.0509(3) Uani 1 1 d . . .
F1 F 0.14711(9) -0.10729(10) 1.06705(17) 0.0799(10) Uani 1 1 d . . .
F2 F 0.10707(8) -0.10778(8) 0.88727(16) 0.0620(7) Uani 1 1 d . . .
F3 F 0.10968(9) -0.08257(10) 1.0202(2) 0.0894(11) Uani 1 1 d . . .
F4 F 0.14431(10) -0.13452(8) 0.93563(18) 0.0745(9) Uani 1 1 d . . .
F5 F 0.16731(7) -0.06753(7) 0.94814(16) 0.0545(7) Uani 1 1 d . . .
F6 F 0.08703(9) -0.14909(9) 1.00389(17) 0.0871(11) Uani 1 1 d . . .
O100 O 0.1214(3) 0.0946(3) 0.1367(6) 0.062(3) Uani 0.33 1 d P . .
C100 C 0.1031(4) 0.0822(4) 0.0716(10) 0.055(4) Uani 0.33 1 d P . .
C101 C 0.0833(4) 0.1029(4) 0.0293(8) 0.047(3) Uani 0.33 1 d P . .
H20A H 0.0805 0.1207 0.0709 0.062 Uiso 0.33 1 calc PR . .
H20B H 0.0564 0.0825 0.0083 0.062 Uiso 0.33 1 calc PR . .
H20C H 0.1000 0.1191 -0.0193 0.062 Uiso 0.33 1 calc PR . .
C102 C 0.1014(4) 0.0467(4) 0.0207(10) 0.058(4) Uani 0.33 1 d P . .
H20D H 0.1165 0.0569 -0.0332 0.076 Uiso 0.33 1 calc PR . .
H20E H 0.0730 0.0267 0.0078 0.076 Uiso 0.33 1 calc PR . .
H20F H 0.1135 0.0338 0.0552 0.076 Uiso 0.33 1 calc PR . .
O200 O 0.0000(6) 0.0000(5) 0.1134(18) 0.112(8) Uani 0.33 3 d SPRU . .

loop_
_atom_site_aniso_label
_atom_site_aniso_U_11
_atom_site_aniso_U_22
_atom_site_aniso_U_33
_atom_site_aniso_U_23
_atom_site_aniso_U_13
_atom_site_aniso_U_12
Cu1 0.0224(2) 0.0273(2) 0.0271(2) -0.00071(18) -0.00006(18) 0.01156(19)
O1 0.0303(14) 0.0498(17) 0.0283(14) -0.0026(13) -0.0036(11) 0.0171(13)
C1 0.0228(18) 0.036(2) 0.0278(19) 0.0005(16) 0.0029(15) 0.0131(16)
N1A 0.0243(15) 0.0274(15) 0.0215(15) 0.0008(12) 0.0038(12) 0.0096(13)
N2A 0.0225(15) 0.0264(15) 0.0242(15) -0.0002(12) 0.0019(12) 0.0099(13)
C2A 0.034(2) 0.0260(19) 0.025(2) 0.0033(15) 0.0026(16) 0.0090(16)
C3A 0.038(2) 0.029(2) 0.029(2) 0.0013(16) 0.0008(17) 0.0148(17)
C4A 0.0227(18) 0.0237(18) 0.0272(19) -0.0049(15) -0.0040(15) 0.0085(15)
C5A 0.0283(19) 0.0226(18) 0.029(2) -0.0054(15) -0.0042(15) 0.0118(15)
C6A 0.036(2) 0.030(2) 0.029(2) -0.0030(16) -0.0028(16) 0.0183(17)
C7A 0.036(2) 0.040(2) 0.036(2) -0.0052(18) -0.0042(17) 0.0263(19)
C8A 0.032(2) 0.035(2) 0.034(2) -0.0047(17) 0.0023(16) 0.0206(17)
C9A 0.0241(18) 0.0245(18) 0.0281(19) -0.0043(15) -0.0036(14) 0.0127(15)
C10A 0.0301(19) 0.0272(18) 0.0281(19) -0.0013(15) 0.0016(15) 0.0159(16)
C11A 0.033(2) 0.0300(19) 0.0272(19) -0.0021(15) 0.0044(16) 0.0183(17)
S12A 0.0253(4) 0.0256(4) 0.0279(5) 0.0002(4) 0.0015(4) 0.0134(4)
C13A 0.036(2) 0.034(2) 0.0269(19) 0.0042(16) 0.0045(16) 0.0225(18)
N1B 0.0205(15) 0.0410(18) 0.0274(17) 0.0002(14) 0.0032(13) 0.0106(14)
N2B 0.0261(16) 0.0390(18) 0.0255(16) -0.0023(13) 0.0005(13) 0.0157(14)
C2B 0.024(2) 0.050(3) 0.037(2) 0.0048(19) 0.0087(17) 0.0126(19)
C3B 0.024(2) 0.054(3) 0.044(2) -0.001(2) 0.0006(18) 0.0141(19)
C4B 0.0234(19) 0.035(2) 0.036(2) -0.0014(17) -0.0011(16) 0.0120(17)
C5B 0.0244(19) 0.041(2) 0.038(2) -0.0015(18) -0.0047(17) 0.0135(17)
C9B 0.0261(19) 0.038(2) 0.037(2) -0.0030(17) -0.0050(16) 0.0144(17)
C10B 0.036(2) 0.043(2) 0.035(2) -0.0034(18) -0.0041(18) 0.0190(19)
C11B 0.034(2) 0.034(2) 0.047(2) -0.0028(18) -0.0040(18) 0.0162(18)
S12B 0.0374(6) 0.0358(6) 0.0690(8) 0.0048(5) 0.0063(5) 0.0216(5)
C13B 0.034(2) 0.042(2) 0.054(3) 0.012(2) 0.0047(19) 0.0217(19)
C6B 0.025(4) 0.054(4) 0.039(4) -0.005(3) -0.002(3) 0.016(3)
C7B 0.030(4) 0.046(6) 0.051(4) -0.012(4) -0.015(3) 0.014(4)
C8B 0.034(4) 0.041(6) 0.037(4) -0.014(4) -0.018(3) 0.016(4)
C6E 0.048(10) 0.061(11) 0.046(7) 0.000(7) -0.002(7) 0.024(7)
C7E 0.035(8) 0.041(10) 0.044(7) -0.012(7) -0.004(5) 0.018(7)
C8E 0.039(9) 0.040(12) 0.041(8) 0.000(8) -0.001(6) 0.014(8)
N1C 0.0265(15) 0.0305(16) 0.0253(16) -0.0011(13) 0.0039(13) 0.0140(13)
N2C 0.0274(16) 0.0329(17) 0.0263(16) 0.0009(13) 0.0033(13) 0.0161(14)
C2C 0.046(2) 0.040(2) 0.025(2) -0.0007(17) 0.0026(17) 0.028(2)
C3C 0.062(3) 0.042(2) 0.030(2) -0.0045(18) -0.0004(19) 0.038(2)
C4C 0.036(2) 0.038(2) 0.032(2) -0.0019(17) -0.0007(16) 0.0254(18)
C5C 0.032(4) 0.029(4) 0.029(4) -0.001(3) -0.006(3) 0.021(3)
C6C 0.049(5) 0.030(4) 0.042(4) -0.008(3) -0.002(4) 0.025(3)
C7C 0.056(5) 0.037(4) 0.048(4) -0.004(3) -0.005(4) 0.020(3)
C8C 0.049(4) 0.028(3) 0.051(4) -0.001(3) 0.000(4) 0.020(3)
C9C 0.038(5) 0.029(4) 0.039(4) -0.001(3) -0.003(3) 0.019(3)
C10C 0.039(4) 0.028(4) 0.041(3) 0.000(3) -0.003(3) 0.021(3)
C11C 0.049(4) 0.031(3) 0.044(3) 0.005(3) -0.001(3) 0.024(3)
S12C 0.0457(11) 0.0223(8) 0.0328(9) 0.0039(7) 0.0024(8) 0.0129(8)
C13C 0.035(5) 0.029(4) 0.037(4) 0.004(3) -0.004(4) 0.015(4)
C5D 0.031(4) 0.032(4) 0.034(4) 0.003(3) -0.005(3) 0.021(3)
C6D 0.042(6) 0.035(5) 0.039(6) -0.001(4) -0.002(5) 0.022(4)
C7D 0.049(6) 0.030(4) 0.052(5) 0.000(4) -0.002(5) 0.029(4)
C8D 0.048(6) 0.041(6) 0.046(5) 0.006(4) 0.002(4) 0.025(5)
C9D 0.031(4) 0.032(3) 0.034(4) 0.004(3) -0.004(3) 0.021(3)
C10D 0.032(4) 0.034(4) 0.036(4) 0.004(3) -0.005(3) 0.021(3)
C11D 0.036(5) 0.042(5) 0.035(5) 0.006(4) 0.001(4) 0.020(4)
S12D 0.0599(19) 0.063(2) 0.0374(15) -0.0131(14) -0.0124(14) 0.0437(17)
C13D 0.031(6) 0.028(6) 0.034(5) -0.006(4) 0.001(4) 0.014(5)
C14 0.035(2) 0.030(2) 0.028(2) 0.0066(16) 0.0098(16) 0.0181(17)
C15 0.035(2) 0.0263(19) 0.033(2) 0.0043(16) 0.0058(17) 0.0147(17)
C16 0.032(2) 0.034(2) 0.033(2) 0.0123(17) 0.0107(16) 0.0182(17)
C17 0.046(2) 0.034(2) 0.030(2) 0.0093(17) 0.0093(18) 0.0265(19)
C18 0.048(2) 0.030(2) 0.027(2) 0.0062(16) 0.0070(18) 0.0202(19)
C19 0.033(2) 0.030(2) 0.032(2) 0.0067(16) 0.0070(17) 0.0152(17)
P1 0.0402(6) 0.0461(7) 0.0387(7) -0.0076(5) 0.0110(5) 0.0008(5)
F1 0.0613(18) 0.095(2) 0.0450(16) -0.0025(15) 0.0014(14) 0.0102(17)
F2 0.0524(16) 0.0573(16) 0.0455(15) -0.0040(12) 0.0019(12) 0.0043(13)
F3 0.0551(18) 0.109(3) 0.088(2) -0.043(2) 0.0143(16) 0.0290(18)
F4 0.113(2) 0.0421(15) 0.0607(18) 0.0112(13) 0.0308(17) 0.0325(16)
F5 0.0360(13) 0.0353(13) 0.0693(17) -0.0033(12) 0.0156(12) 0.0007(11)
F6 0.0612(18) 0.080(2) 0.0456(16) 0.0050(15) 0.0121(14) -0.0209(16)
O100 0.090(8) 0.046(5) 0.059(6) -0.018(5) -0.043(6) 0.040(6)
C100 0.046(8) 0.041(8) 0.073(10) -0.015(7) -0.011(7) 0.018(7)
C101 0.050(8) 0.053(8) 0.039(7) 0.021(6) 0.014(6) 0.025(7)
C102 0.043(8) 0.062(9) 0.073(10) -0.015(8) -0.030(7) 0.029(7)
O200 0.071(8) 0.071(8) 0.19(2) 0.000 0.000 0.036(4)

loop_
_atom_type_symbol
_atom_type_description
_atom_type_scat_dispersion_real
_atom_type_scat_dispersion_imag
_atom_type_scat_source
C C 0.0033 0.0016 'International Tables Vol C Tables 4.2.6.8 and 6.1.1.4'
H H 0.0000 0.0000 'International Tables Vol C Tables 4.2.6.8 and 6.1.1.4'
N N 0.0061 0.0033 'International Tables Vol C Tables 4.2.6.8 and 6.1.1.4'
F F 0.0171 0.0103 'International Tables Vol C Tables 4.2.6.8 and 6.1.1.4'
P P 0.1023 0.0942 'International Tables Vol C Tables 4.2.6.8 and 6.1.1.4'
S S 0.1246 0.1234 'International Tables Vol C Tables 4.2.6.8 and 6.1.1.4'
Cu Cu 0.3201 1.2651 'International Tables Vol C Tables 4.2.6.8 and 6.1.1.4'
O O 0.0106 0.0060 'International Tables Vol C Tables 4.2.6.8 and 6.1.1.4'

loop_
_geom_angle_atom_site_label_1
_geom_angle_atom_site_label_2
_geom_angle_atom_site_label_3
_geom_angle
_geom_angle_site_symmetry_1
_geom_angle_site_symmetry_3
_geom_angle_publ_flag
N2A Cu1 N2C 92.38(11) . . ?
N2A Cu1 O1 91.16(11) . . ?
N2C Cu1 O1 97.57(11) . . ?
N2A Cu1 S12A 125.63(8) . 6 ?
N2C Cu1 S12A 114.76(8) . 6 ?
O1 Cu1 S12A 127.19(8) . 6 ?
Cu1 O1 H11 141(2) . . ?
Cu1 O1 H12 100(2) . . ?
H11 O1 H12 113(3) . . ?
N1C C1 N1A 112.9(3) . . ?
N1C C1 N1B 113.9(3) . . ?
N1A C1 N1B 112.9(3) . . ?
N1C C1 H1 105.4 . . ?
N1A C1 H1 105.4 . . ?
N1B C1 H1 105.4 . . ?
C2A N1A N2A 111.6(3) . . ?
C2A N1A C1 124.4(3) . . ?
N2A N1A C1 124.0(3) . . ?
C4A N2A N1A 104.2(3) . . ?
C4A N2A Cu1 127.2(2) . . ?
N1A N2A Cu1 121.4(2) . . ?
N1A C2A C3A 107.9(3) . . ?
N1A C2A H2A 126.1 . . ?
C3A C2A H2A 126.1 . . ?
C2A C3A C4A 105.1(3) . . ?
C2A C3A H3A 127.5 . . ?
C4A C3A H3A 127.5 . . ?
N2A C4A C3A 111.2(3) . . ?
N2A C4A C5A 121.0(3) . . ?
C3A C4A C5A 127.7(3) . . ?
C9A C5A C6A 119.7(3) . . ?
C9A C5A C4A 121.2(3) . . ?
C6A C5A C4A 119.1(3) . . ?
C7A C6A C5A 119.6(3) . . ?
C7A C6A H6A 120.2 . . ?
C5A C6A H6A 120.2 . . ?
C8A C7A C6A 120.4(3) . . ?
C8A C7A H7A 119.8 . . ?
C6A C7A H7A 119.8 . . ?
C7A C8A C10A 120.9(3) . . ?
C7A C8A H8A 119.6 . . ?
C10A C8A H8A 119.6 . . ?
C5A C9A C10A 120.9(3) . . ?
C5A C9A H9A 119.6 . . ?
C10A C9A H9A 119.6 . . ?
C9A C10A C8A 118.5(3) . . ?
C9A C10A C11A 119.8(3) . . ?
C8A C10A C11A 121.3(3) . . ?
C10A C11A S12A 111.9(2) . . ?
C10A C11A H11A 109.2 . . ?
S12A C11A H11A 109.2 . . ?
C10A C11A H11B 109.2 . . ?
S12A C11A H11B 109.2 . . ?
H11A C11A H11B 107.9 . . ?
C11A S12A C13A 99.54(17) . . ?
C11A S12A Cu1 103.92(12) . 8_544 ?
C13A S12A Cu1 108.57(11) . 8_544 ?
C14 C13A S12A 117.8(2) . . ?
C14 C13A H13A 107.8 . . ?
S12A C13A H13A 107.8 . . ?
C14 C13A H13B 107.8 . . ?
S12A C13A H13B 107.8 . . ?
H13A C13A H13B 107.2 . . ?
C2B N1B N2B 111.6(3) . . ?
C2B N1B C1 123.0(3) . . ?
N2B N1B C1 125.5(3) . . ?
C4B N2B N1B 104.3(3) . . ?
C3B C2B N1B 107.1(3) . . ?
C3B C2B H2B 126.4 . . ?
N1B C2B H2B 126.4 . . ?
C2B C3B C4B 106.2(3) . . ?
C2B C3B H3B 126.9 . . ?
C4B C3B H3B 126.9 . . ?
N2B C4B C3B 110.8(3) . . ?
N2B C4B C5B 122.5(3) . . ?
C3B C4B C5B 126.7(3) . . ?
C6B C5B C9B 117.7(5) . . ?
C9B C5B C6E 119.1(9) . . ?
C6B C5B C4B 119.2(5) . . ?
C9B C5B C4B 122.7(3) . . ?
C6E C5B C4B 117.4(9) . . ?
C10B C9B C5B 122.4(4) . . ?
C10B C9B H9B 118.8 . . ?
C5B C9B H9B 118.8 . . ?
C9B C10B C8E 116.3(13) . . ?
C9B C10B C8B 118.3(6) . . ?
C9B C10B C11B 120.9(3) . . ?
C8E C10B C11B 121.8(13) . . ?
C8B C10B C11B 120.3(6) . . ?
C10B C11B S12B 110.3(3) . . ?
C10B C11B H11C 109.6 . . ?
S12B C11B H11C 109.6 . . ?
C10B C11B H11D 109.6 . . ?
S12B C11B H11D 109.6 . . ?
H11C C11B H11D 108.1 . . ?
C11B S12B C13B 97.90(18) . . ?
C16 C13B S12B 113.0(3) . . ?
C16 C13B H13C 109.0 . . ?
S12B C13B H13C 109.0 . . ?
C16 C13B H13D 109.0 . . ?
S12B C13B H13D 109.0 . . ?
H13C C13B H13D 107.8 . . ?
C7B C6B C5B 120.7(7) . . ?
C7B C6B H6B 119.7 . . ?
C5B C6B H6B 119.7 . . ?
C8B C7B C6B 120.4(9) . . ?
C8B C7B H7B 119.8 . . ?
C6B C7B H7B 119.8 . . ?
C7B C8B C10B 120.3(10) . . ?
C7B C8B H8B 119.9 . . ?
C10B C8B H8B 119.9 . . ?
C7E C6E C5B 118.5(12) . . ?
C7E C6E H6E 120.8 . . ?
C5B C6E H6E 120.8 . . ?
C6E C7E C8E 121(2) . . ?
C6E C7E H7E 119.6 . . ?
C8E C7E H7E 119.6 . . ?
C7E C8E C10B 122(3) . . ?
C7E C8E H8E 119.1 . . ?
C10B C8E H8E 119.1 . . ?
C2C N1C N2C 111.9(3) . . ?
C2C N1C C1 124.5(3) . . ?
N2C N1C C1 123.3(3) . . ?
C4C N2C N1C 104.9(3) . . ?
C4C N2C Cu1 123.2(2) . . ?
N1C N2C Cu1 118.4(2) . . ?
N1C C2C C3C 106.6(3) . . ?
N1C C2C H2C 126.7 . . ?
C3C C2C H2C 126.7 . . ?
C2C C3C C4C 106.3(3) . . ?
C2C C3C H3C 126.8 . . ?
C4C C3C H3C 126.8 . . ?
N2C C4C C3C 110.2(3) . . ?
N2C C4C C5C 124.5(5) . . ?
C3C C4C C5C 125.2(5) . . ?
N2C C4C C5D 114.1(8) . . ?
C3C C4C C5D 134.9(8) . . ?
C6C C5C C9C 118.0(10) . . ?
C6C C5C C4C 123.4(8) . . ?
C9C C5C C4C 118.6(7) . . ?
C7C C6C C5C 121.0(9) . . ?
C7C C6C H6C 119.5 . . ?
C5C C6C H6C 119.5 . . ?
C6C C7C C8C 120.3(8) . . ?
C6C C7C H7C 119.8 . . ?
C8C C7C H7C 119.8 . . ?
C10C C8C C7C 120.2(8) . . ?
C10C C8C H8C 119.9 . . ?
C7C C8C H8C 119.9 . . ?
C10C C9C C5C 121.6(7) . . ?
C10C C9C H9C 119.2 . . ?
C5C C9C H9C 119.2 . . ?
C9C C10C C8C 118.7(7) . . ?
C9C C10C C11C 121.5(7) . . ?
C8C C10C C11C 119.8(8) . . ?
C10C C11C S12C 110.6(5) . . ?
C10C C11C H11E 109.5 . . ?
S12C C11C H11E 109.5 . . ?
C10C C11C H11F 109.5 . . ?
S12C C11C H11F 109.5 . . ?
H11E C11C H11F 108.1 . . ?
C11C S12C C13C 101.4(4) . . ?
C18 C13C S12C 111.0(6) . . ?
C18 C13C H13E 109.4 . . ?
S12C C13C H13E 109.4 . . ?
C18 C13C H13F 109.4 . . ?
S12C C13C H13F 109.4 . . ?
H13E C13C H13F 108.0 . . ?
C9D C5D C6D 121.1(17) . . ?
C9D C5D C4C 123.9(14) . . ?
C6D C5D C4C 115.0(14) . . ?
C5D C6D C7D 119.5(14) . . ?
C5D C6D H6D 120.2 . . ?
C7D C6D H6D 120.2 . . ?
C8D C7D C6D 117.7(12) . . ?
C8D C7D H7D 121.2 . . ?
C6D C7D H7D 121.2 . . ?
C10D C8D C7D 122.1(12) . . ?
C10D C8D H8D 119.0 . . ?
C7D C8D H8D 119.0 . . ?
C5D C9D C10D 121.0(14) . . ?
C5D C9D H9D 119.5 . . ?
C10D C9D H9D 119.5 . . ?
C8D C10D C9D 118.5(11) . . ?
C8D C10D C11D 122.0(10) . . ?
C9D C10D C11D 119.4(11) . . ?
C10D C11D S12D 106.6(7) . . ?
C10D C11D H11G 110.4 . . ?
S12D C11D H11G 110.4 . . ?
C10D C11D H11H 110.4 . . ?
S12D C11D H11H 110.4 . . ?
H11G C11D H11H 108.6 . . ?
C13D S12D C11D 102.6(6) . . ?
C18 C13D S12D 115.2(9) . . ?
C18 C13D H13G 108.5 . . ?
S12D C13D H13G 108.5 . . ?
C18 C13D H13H 108.5 . . ?
S12D C13D H13H 108.5 . . ?
H13G C13D H13H 107.5 . . ?
C15 C14 C19 118.9(3) . . ?
C15 C14 C13A 121.5(3) . . ?
C19 C14 C13A 119.4(3) . . ?
C14 C15 C16 121.0(3) . . ?
C14 C15 H15 119.5 . . ?
C16 C15 H15 119.5 . . ?
C17 C16 C15 118.9(4) . . ?
C17 C16 C13B 119.1(3) . . ?
C15 C16 C13B 122.0(4) . . ?
C18 C17 C16 121.6(3) . . ?
C18 C17 H17 119.2 . . ?
C16 C17 H17 119.2 . . ?
C17 C18 C19 118.5(3) . . ?
C17 C18 C13C 116.2(5) . . ?
C19 C18 C13C 124.8(6) . . ?
C17 C18 C13D 126.6(7) . . ?
C19 C18 C13D 114.4(7) . . ?
C14 C19 C18 121.0(4) . . ?
C14 C19 H19 119.5 . . ?
C18 C19 H19 119.5 . . ?
F3 P1 F1 88.56(19) . . ?
F3 P1 F6 90.71(19) . . ?
F1 P1 F6 90.95(16) . . ?
F3 P1 F4 179.49(19) . . ?
F1 P1 F4 91.43(19) . . ?
F6 P1 F4 88.78(18) . . ?
F3 P1 F2 90.95(18) . . ?
F1 P1 F2 178.70(19) . . ?
F6 P1 F2 90.25(15) . . ?
F4 P1 F2 89.07(16) . . ?
F3 P1 F5 91.28(16) . . ?
F1 P1 F5 90.86(15) . . ?
F6 P1 F5 177.35(16) . . ?
F4 P1 F5 89.24(14) . . ?
F2 P1 F5 87.95(14) . . ?
O100 C100 C101 121.2(13) . . ?
O100 C100 C102 123.2(13) . . ?
C101 C100 C102 115.3(12) . . ?
C100 C101 H20A 109.5 . . ?
C100 C101 H20B 109.5 . . ?
H20A C101 H20B 109.5 . . ?
C100 C101 H20C 109.5 . . ?
H20A C101 H20C 109.5 . . ?
H20B C101 H20C 109.5 . . ?
C100 C102 H20D 109.5 . . ?
C100 C102 H20E 109.5 . . ?
H20D C102 H20E 109.5 . . ?
C100 C102 H20F 109.5 . . ?
H20D C102 H20F 109.5 . . ?
H20E C102 H20F 109.5 . . ?

loop_
_geom_bond_atom_site_label_1
_geom_bond_atom_site_label_2
_geom_bond_distance
_geom_bond_site_symmetry_2
_geom_bond_publ_flag
Cu1 N2A 2.096(3) . ?
Cu1 N2C 2.099(3) . ?
Cu1 O1 2.143(2) . ?
Cu1 S12A 2.2268(9) 6 ?
O1 H11 0.97(3) . ?
O1 H12 0.96(3) . ?
C1 N1C 1.442(4) . ?
C1 N1A 1.450(4) . ?
C1 N1B 1.450(4) . ?
C1 H1 1.0000 . ?
N1A C2A 1.348(4) . ?
N1A N2A 1.369(4) . ?
N2A C4A 1.350(4) . ?
C2A C3A 1.366(5) . ?
C2A H2A 0.9500 . ?
C3A C4A 1.402(5) . ?
C3A H3A 0.9500 . ?
C4A C5A 1.466(5) . ?
C5A C9A 1.387(5) . ?
C5A C6A 1.405(5) . ?
C6A C7A 1.390(5) . ?
C6A H6A 0.9500 . ?
C7A C8A 1.373(5) . ?
C7A H7A 0.9500 . ?
C8A C10A 1.405(5) . ?
C8A H8A 0.9500 . ?
C9A C10A 1.397(5) . ?
C9A H9A 0.9500 . ?
C10A C11A 1.502(5) . ?
C11A S12A 1.814(3) . ?
C11A H11A 0.9900 . ?
C11A H11B 0.9900 . ?
S12A C13A 1.833(3) . ?
S12A Cu1 2.2270(9) 8_544 ?
C13A C14 1.510(5) . ?
C13A H13A 0.9900 . ?
C13A H13B 0.9900 . ?
N1B C2B 1.363(4) . ?
N1B N2B 1.366(4) . ?
N2B C4B 1.345(4) . ?
C2B C3B 1.348(6) . ?
C2B H2B 0.9500 . ?
C3B C4B 1.403(5) . ?
C3B H3B 0.9500 . ?
C4B C5B 1.468(5) . ?
C5B C6B 1.398(8) . ?
C5B C9B 1.398(5) . ?
C5B C6E 1.399(10) . ?
C9B C10B 1.369(5) . ?
C9B H9B 0.9500 . ?
C10B C8E 1.40(4) . ?
C10B C8B 1.418(14) . ?
C10B C11B 1.521(5) . ?
C11B S12B 1.802(4) . ?
C11B H11C 0.9900 . ?
C11B H11D 0.9900 . ?
S12B C13B 1.818(4) . ?
C13B C16 1.511(5) . ?
C13B H13C 0.9900 . ?
C13B H13D 0.9900 . ?
C6B C7B 1.389(10) . ?
C6B H6B 0.9500 . ?
C7B C8B 1.369(10) . ?
C7B H7B 0.9500 . ?
C8B H8B 0.9500 . ?
C6E C7E 1.379(10) . ?
C6E H6E 0.9500 . ?
C7E C8E 1.380(10) . ?
C7E H7E 0.9500 . ?
C8E H8E 0.9500 . ?
N1C C2C 1.354(4) . ?
N1C N2C 1.357(4) . ?
N2C C4C 1.345(5) . ?
C2C C3C 1.362(5) . ?
C2C H2C 0.9500 . ?
C3C C4C 1.399(5) . ?
C3C H3C 0.9500 . ?
C4C C5C 1.471(12) . ?
C4C C5D 1.48(2) . ?
C5C C6C 1.388(13) . ?
C5C C9C 1.401(13) . ?
C6C C7C 1.370(14) . ?
C6C H6C 0.9500 . ?
C7C C8C 1.388(12) . ?
C7C H7C 0.9500 . ?
C8C C10C 1.388(11) . ?
C8C H8C 0.9500 . ?
C9C C10C 1.385(12) . ?
C9C H9C 0.9500 . ?
C10C C11C 1.526(11) . ?
C11C S12C 1.806(7) . ?
C11C H11E 0.9900 . ?
C11C H11F 0.9900 . ?
S12C C13C 1.807(10) . ?
C13C C18 1.447(11) . ?
C13C H13E 0.9900 . ?
C13C H13F 0.9900 . ?
C5D C9D 1.36(2) . ?
C5D C6D 1.38(2) . ?
C6D C7D 1.42(2) . ?
C6D H6D 0.9500 . ?
C7D C8D 1.403(19) . ?
C7D H7D 0.9500 . ?
C8D C10D 1.375(17) . ?
C8D H8D 0.9500 . ?
C9D C10D 1.389(18) . ?
C9D H9D 0.9500 . ?
C10D C11D 1.519(16) . ?
C11D S12D 1.816(11) . ?
C11D H11G 0.9900 . ?
C11D H11H 0.9900 . ?
S12D C13D 1.810(16) . ?
C13D C18 1.604(16) . ?
C13D H13G 0.9900 . ?
C13D H13H 0.9900 . ?
C14 C15 1.387(5) . ?
C14 C19 1.392(5) . ?
C15 C16 1.392(5) . ?
C15 H15 0.9500 . ?
C16 C17 1.389(5) . ?
C17 C18 1.381(5) . ?
C17 H17 0.9500 . ?
C18 C19 1.402(5) . ?
C19 H19 0.9500 . ?
P1 F3 1.559(3) . ?
P1 F1 1.569(3) . ?
P1 F6 1.590(3) . ?
P1 F4 1.596(3) . ?
P1 F2 1.605(3) . ?
P1 F5 1.607(2) . ?
O100 C100 1.183(16) . ?
C100 C101 1.485(18) . ?
C100 C102 1.538(19) . ?
C101 H20A 0.9800 . ?
C101 H20B 0.9800 . ?
C101 H20C 0.9800 . ?
C102 H20D 0.9800 . ?
C102 H20E 0.9800 . ?
C102 H20F 0.9800 . ?
